data_1516707
loop_
_publ_author_name
'Wang, Shaoyin'
'Chai, Zhuo'
'Wei, Yun'
'Zhu, Xiancui'
'Zhou, Shuangliu'
'Wang, Shaowu'

_publ_section_title
;
 Lewis Acid Catalyzed Cascade Reaction to Carbazoles and Naphthalenes via
 Dehydrative [3 + 3]-Annulation.
;
_journal_issue 13
_journal_name_full 'Organic letters'
_journal_page_first 3592
_journal_page_last 3595
_journal_paper_doi 10.1021/ol501605h
_journal_volume 16
_journal_year 2014
_chemical_formula_sum 'C30 H21 N'
_chemical_formula_weight 395.48
_chemical_name_systematic
;

 ?

;
_space_group_IT_number 2
_symmetry_cell_setting triclinic
_symmetry_space_group_name_Hall '-P 1'
_symmetry_space_group_name_H-M 'P -1'
_atom_sites_solution_hydrogens geom
_atom_sites_solution_primary direct
_atom_sites_solution_secondary difmap
_audit_creation_method SHELXL-97
_cell_angle_alpha 79.775(2)
_cell_angle_beta 77.726(2)
_cell_angle_gamma 86.565(2)
_cell_formula_units_Z 4
_cell_length_a 11.0471(14)
_cell_length_b 12.0602(15)
_cell_length_c 16.587(2)
_cell_measurement_reflns_used 4728
_cell_measurement_temperature 293(2)
_cell_measurement_theta_max 0.00
_cell_measurement_theta_min 0.00
_cell_volume 2124.5(5)
_computing_cell_refinement 'Bruker SMART'
_computing_data_collection 'Bruker SMART'
_computing_data_reduction 'Bruker SAINT'
_computing_molecular_graphics 'Bruker SHELXTL'
_computing_publication_material 'Bruker SHELXTL'
_computing_structure_refinement 'SHELXL-97 (Sheldrick, 1997)'
_computing_structure_solution 'SHELXS-97 (Sheldrick, 1990)'
_diffrn_ambient_temperature 293(2)
_diffrn_measured_fraction_theta_full 0.976
_diffrn_measured_fraction_theta_max 0.976
_diffrn_measurement_device_type 'CCD area detector'
_diffrn_measurement_method 'phi and omega scans'
_diffrn_radiation_monochromator graphite
_diffrn_radiation_source 'fine-focus sealed tube'
_diffrn_radiation_type MoK\a
_diffrn_radiation_wavelength 0.71073
_diffrn_reflns_av_R_equivalents 0.0307
_diffrn_reflns_av_sigmaI/netI 0.0554
_diffrn_reflns_limit_h_max 14
_diffrn_reflns_limit_h_min -14
_diffrn_reflns_limit_k_max 15
_diffrn_reflns_limit_k_min -15
_diffrn_reflns_limit_l_max 21
_diffrn_reflns_limit_l_min -21
_diffrn_reflns_number 18400
_diffrn_reflns_theta_full 27.45
_diffrn_reflns_theta_max 27.45
_diffrn_reflns_theta_min 1.72
_exptl_absorpt_coefficient_mu 0.071
_exptl_absorpt_correction_T_max 0.9929
_exptl_absorpt_correction_T_min 0.9915
_exptl_absorpt_correction_type multi-scan
_exptl_crystal_colour colorless
_exptl_crystal_density_diffrn 1.236
_exptl_crystal_density_method 'not measured'
_exptl_crystal_description block
_exptl_crystal_F_000 832
_exptl_crystal_size_max 0.12
_exptl_crystal_size_mid 0.11
_exptl_crystal_size_min 0.10
_refine_diff_density_max 0.147
_refine_diff_density_min -0.166
_refine_diff_density_rms 0.035
_refine_ls_extinction_method none
_refine_ls_goodness_of_fit_ref 1.000
_refine_ls_hydrogen_treatment mixed
_refine_ls_matrix_type full
_refine_ls_number_parameters 567
_refine_ls_number_reflns 9496
_refine_ls_number_restraints 0
_refine_ls_restrained_S_all 1.000
_refine_ls_R_factor_all 0.1022
_refine_ls_R_factor_gt 0.0498
_refine_ls_shift/su_max 0.000
_refine_ls_shift/su_mean 0.000
_refine_ls_structure_factor_coef Fsqd
_refine_ls_weighting_details 'calc w=1/[\s^2^(Fo^2^)+(0.0581P)^2^+0.0000P] where P=(Fo^2^+2Fc^2^)/3'
_refine_ls_weighting_scheme calc
_refine_ls_wR_factor_gt 0.1095
_refine_ls_wR_factor_ref 0.1322
_reflns_number_gt 5250
_reflns_number_total 9496
_reflns_threshold_expression >2sigma(I)
_cod_data_source_file ol501605h_si_002.cif
_cod_data_source_block 3a
_cod_depositor_comments
;
The following automatic conversions were performed:

'_symmetry_cell_setting' value 'Triclinic' changed to 'triclinic'
according to
/usr/data/users/saulius/crontab/automatic-downloads/rss-feeds/ACS/lib/dictionaries/cif_core.dic
dictionary named 'cif_core.dic' version 2.4.2 from 2011-04-26.

Automatic conversion script
Id: cif_fix_values 2281 2013-09-26 08:29:07Z andrius 

 Adding full bibliography for 1516707--1516709.cif.
;
_cod_original_sg_symbol_H-M P-1
_cod_database_code 1516707

loop_
_symmetry_equiv_pos_as_xyz
'x, y, z'
'-x, -y, -z'

loop_
_atom_site_label
_atom_site_type_symbol
_atom_site_fract_x
_atom_site_fract_y
_atom_site_fract_z
_atom_site_U_iso_or_equiv
_atom_site_adp_type
_atom_site_occupancy
_atom_site_symmetry_multiplicity
_atom_site_calc_flag
_atom_site_refinement_flags
C1 C 0.44159(14) 0.30880(13) 0.18417(10) 0.0427(4) Uani 1 1 d .
N1 N 0.50706(14) 0.24449(12) 0.23872(10) 0.0504(4) Uani 1 1 d .
C2 C 0.42229(14) 0.42553(13) 0.17279(10) 0.0427(4) Uani 1 1 d .
N2 N 0.90714(15) 0.60291(14) 0.23330(10) 0.0562(4) Uani 1 1 d .
C3 C 0.34872(15) 0.47064(14) 0.11550(10) 0.0451(4) Uani 1 1 d .
C4 C 0.30018(16) 0.39904(14) 0.07280(11) 0.0490(4) Uani 1 1 d .
H4 H 0.2527 0.4311 0.0342 0.059 Uiso 1 1 calc R
C5 C 0.31904(15) 0.28317(14) 0.08497(10) 0.0454(4) Uani 1 1 d .
C6 C 0.39111(14) 0.23638(13) 0.14331(10) 0.0422(4) Uani 1 1 d .
C7 C 0.42321(15) 0.12269(14) 0.17797(10) 0.0444(4) Uani 1 1 d .
C8 C 0.39439(16) 0.01532(15) 0.16904(12) 0.0545(5) Uani 1 1 d .
H8 H 0.3467 0.0063 0.1308 0.065 Uiso 1 1 calc R
C9 C 0.4371(2) -0.07732(16) 0.21720(13) 0.0679(6) Uani 1 1 d .
H9 H 0.4171 -0.1491 0.2118 0.081 Uiso 1 1 calc R
C10 C 0.5091(2) -0.06521(17) 0.27356(13) 0.0735(6) Uani 1 1 d .
H10 H 0.5373 -0.1294 0.3051 0.088 Uiso 1 1 calc R
C11 C 0.54033(19) 0.03864(16) 0.28432(13) 0.0656(5) Uani 1 1 d .
H11 H 0.5894 0.0461 0.3221 0.079 Uiso 1 1 calc R
C12 C 0.49589(16) 0.13186(14) 0.23682(11) 0.0485(4) Uani 1 1 d .
C13 C 0.47598(15) 0.49522(13) 0.22114(11) 0.0430(4) Uani 1 1 d .
C14 C 0.44770(16) 0.47379(15) 0.30802(11) 0.0521(4) Uani 1 1 d .
H14 H 0.3952 0.4154 0.3357 0.062 Uiso 1 1 calc R
C15 C 0.49655(18) 0.53806(16) 0.35378(12) 0.0598(5) Uani 1 1 d .
H15 H 0.4770 0.5226 0.4120 0.072 Uiso 1 1 calc R
C16 C 0.57376(18) 0.62451(16) 0.31391(14) 0.0617(5) Uani 1 1 d .
H16 H 0.6064 0.6679 0.3449 0.074 Uiso 1 1 calc R
C17 C 0.60281(17) 0.64690(15) 0.22839(14) 0.0607(5) Uani 1 1 d .
H17 H 0.6553 0.7057 0.2014 0.073 Uiso 1 1 calc R
C18 C 0.55490(16) 0.58300(14) 0.18187(12) 0.0520(4) Uani 1 1 d .
H18 H 0.5756 0.5988 0.1237 0.062 Uiso 1 1 calc R
C19 C 0.31324(15) 0.59248(13) 0.10184(11) 0.0446(4) Uani 1 1 d .
C20 C 0.24106(17) 0.64131(15) 0.16570(12) 0.0585(5) Uani 1 1 d .
H20 H 0.2177 0.5982 0.2186 0.070 Uiso 1 1 calc R
C21 C 0.20306(18) 0.75296(16) 0.15231(13) 0.0660(5) Uani 1 1 d .
H21 H 0.1539 0.7842 0.1959 0.079 Uiso 1 1 calc R
C22 C 0.23770(18) 0.81798(16) 0.07489(13) 0.0612(5) Uani 1 1 d .
H22 H 0.2114 0.8930 0.0656 0.073 Uiso 1 1 calc R
C23 C 0.31142(19) 0.77142(16) 0.01135(13) 0.0633(5) Uani 1 1 d .
H23 H 0.3368 0.8155 -0.0410 0.076 Uiso 1 1 calc R
C24 C 0.34809(17) 0.65955(15) 0.02470(11) 0.0562(5) Uani 1 1 d .
H24 H 0.3972 0.6288 -0.0191 0.067 Uiso 1 1 calc R
C25 C 0.26048(17) 0.21506(14) 0.03797(11) 0.0497(4) Uani 1 1 d .
C26 C 0.13322(19) 0.21764(17) 0.04801(14) 0.0718(6) Uani 1 1 d .
H26 H 0.0856 0.2589 0.0862 0.086 Uiso 1 1 calc R
C27 C 0.0753(2) 0.1604(2) 0.00261(17) 0.0912(8) Uani 1 1 d .
H27 H -0.0107 0.1626 0.0106 0.109 Uiso 1 1 calc R
C28 C 0.1443(3) 0.1002(2) -0.05424(16) 0.0870(8) Uani 1 1 d .
H28 H 0.1057 0.0626 -0.0857 0.104 Uiso 1 1 calc R
C29 C 0.2712(2) 0.09570(18) -0.06465(13) 0.0769(6) Uani 1 1 d .
H29 H 0.3183 0.0539 -0.1027 0.092 Uiso 1 1 calc R
C30 C 0.32874(19) 0.15297(16) -0.01893(12) 0.0627(5) Uani 1 1 d .
H30 H 0.4147 0.1497 -0.0266 0.075 Uiso 1 1 calc R
C31 C 0.87345(15) 0.57432(14) 0.31988(11) 0.0473(4) Uani 1 1 d .
C32 C 0.87894(15) 0.64100(14) 0.37967(11) 0.0462(4) Uani 1 1 d .
C33 C 0.83840(15) 0.59147(14) 0.46355(11) 0.0456(4) Uani 1 1 d .
C34 C 0.79612(15) 0.48002(14) 0.48275(11) 0.0491(4) Uani 1 1 d .
H34 H 0.7697 0.4486 0.5388 0.059 Uiso 1 1 calc R
C35 C 0.79176(15) 0.41492(14) 0.42290(11) 0.0462(4) Uani 1 1 d .
C36 C 0.83098(15) 0.46348(14) 0.33934(11) 0.0463(4) Uani 1 1 d .
C37 C 0.83769(15) 0.42437(15) 0.26078(11) 0.0487(4) Uani 1 1 d .
C38 C 0.80682(16) 0.32545(16) 0.23887(12) 0.0573(5) Uani 1 1 d .
H38 H 0.7770 0.2647 0.2799 0.069 Uiso 1 1 calc R
C39 C 0.82109(18) 0.31888(18) 0.15548(13) 0.0660(5) Uani 1 1 d .
H39 H 0.7997 0.2531 0.1404 0.079 Uiso 1 1 calc R
C40 C 0.86654(18) 0.40787(19) 0.09345(13) 0.0668(6) Uani 1 1 d .
H40 H 0.8748 0.4011 0.0375 0.080 Uiso 1 1 calc R
C41 C 0.89936(18) 0.50532(18) 0.11327(12) 0.0639(5) Uani 1 1 d .
H41 H 0.9305 0.5650 0.0717 0.077 Uiso 1 1 calc R
C42 C 0.88487(16) 0.51281(16) 0.19729(12) 0.0537(5) Uani 1 1 d .
C43 C 0.92871(17) 0.75669(15) 0.35209(11) 0.0523(4) Uani 1 1 d .
C44 C 1.03412(19) 0.78553(18) 0.37523(12) 0.0683(6) Uani 1 1 d .
H44 H 1.0729 0.7329 0.4102 0.082 Uiso 1 1 calc R
C45 C 1.0824(2) 0.8919(2) 0.34689(16) 0.0916(8) Uani 1 1 d .
H45 H 1.1534 0.9103 0.3630 0.110 Uiso 1 1 calc R
C46 C 1.0267(3) 0.9700(2) 0.29546(16) 0.1030(9) Uani 1 1 d .
H46 H 1.0599 1.0412 0.2763 0.124 Uiso 1 1 calc R
C47 C 0.9222(3) 0.94342(18) 0.27209(15) 0.0926(8) Uani 1 1 d .
H47 H 0.8837 0.9966 0.2373 0.111 Uiso 1 1 calc R
C48 C 0.8738(2) 0.83709(16) 0.30038(13) 0.0712(6) Uani 1 1 d .
H48 H 0.8026 0.8195 0.2842 0.085 Uiso 1 1 calc R
C49 C 0.83553(15) 0.65117(14) 0.53484(11) 0.0469(4) Uani 1 1 d .
C50 C 0.87954(15) 0.59787(15) 0.60434(11) 0.0516(4) Uani 1 1 d .
H50 H 0.9149 0.5259 0.6045 0.062 Uiso 1 1 calc R
C51 C 0.87214(16) 0.64918(17) 0.67346(12) 0.0589(5) Uani 1 1 d .
H51 H 0.9021 0.6116 0.7195 0.071 Uiso 1 1 calc R
C52 C 0.82081(18) 0.75516(18) 0.67428(13) 0.0643(5) Uani 1 1 d .
H52 H 0.8157 0.7898 0.7208 0.077 Uiso 1 1 calc R
C53 C 0.7770(2) 0.80990(17) 0.60610(14) 0.0694(6) Uani 1 1 d .
H53 H 0.7421 0.8819 0.6066 0.083 Uiso 1 1 calc R
C54 C 0.78422(17) 0.75949(15) 0.53694(12) 0.0603(5) Uani 1 1 d .
H54 H 0.7545 0.7981 0.4911 0.072 Uiso 1 1 calc R
C55 C 0.74608(16) 0.29766(14) 0.44648(10) 0.0476(4) Uani 1 1 d .
C56 C 0.62173(18) 0.27686(17) 0.47225(13) 0.0707(6) Uani 1 1 d .
H56 H 0.5653 0.3370 0.4766 0.085 Uiso 1 1 calc R
C57 C 0.5792(2) 0.16823(19) 0.49172(16) 0.0885(7) Uani 1 1 d .
H57 H 0.4946 0.1557 0.5089 0.106 Uiso 1 1 calc R
C58 C 0.6606(2) 0.07900(18) 0.48592(14) 0.0781(6) Uani 1 1 d .
H58 H 0.6317 0.0058 0.4989 0.094 Uiso 1 1 calc R
C59 C 0.7842(2) 0.09759(17) 0.46104(13) 0.0732(6) Uani 1 1 d .
H59 H 0.8401 0.0370 0.4574 0.088 Uiso 1 1 calc R
C60 C 0.82652(19) 0.20592(16) 0.44127(13) 0.0676(6) Uani 1 1 d .
H60 H 0.9112 0.2177 0.4240 0.081 Uiso 1 1 calc R
H1 H 0.5416(16) 0.2689(15) 0.2731(11) 0.061(6) Uiso 1 1 d .
H2 H 0.940(2) 0.6695(18) 0.2079(13) 0.091(8) Uiso 1 1 d .

loop_
_atom_site_aniso_label
_atom_site_aniso_U_11
_atom_site_aniso_U_22
_atom_site_aniso_U_33
_atom_site_aniso_U_23
_atom_site_aniso_U_13
_atom_site_aniso_U_12
C1 0.0425(9) 0.0424(10) 0.0439(10) -0.0047(8) -0.0111(8) -0.0057(7)
N1 0.0555(9) 0.0479(10) 0.0552(10) -0.0115(8) -0.0258(8) 0.0005(7)
C2 0.0437(9) 0.0411(10) 0.0434(10) -0.0063(8) -0.0080(8) -0.0066(7)
N2 0.0646(10) 0.0523(10) 0.0491(10) 0.0020(8) -0.0110(8) -0.0142(8)
C3 0.0477(10) 0.0414(10) 0.0464(10) -0.0059(8) -0.0111(8) -0.0032(8)
C4 0.0563(11) 0.0455(11) 0.0491(11) -0.0062(8) -0.0206(9) -0.0010(8)
C5 0.0478(10) 0.0432(10) 0.0467(10) -0.0078(8) -0.0116(8) -0.0060(8)
C6 0.0413(9) 0.0411(10) 0.0440(10) -0.0066(8) -0.0081(8) -0.0045(7)
C7 0.0455(9) 0.0410(10) 0.0459(10) -0.0078(8) -0.0072(8) -0.0023(7)
C8 0.0613(11) 0.0441(11) 0.0610(12) -0.0111(9) -0.0172(9) -0.0009(9)
C9 0.0874(15) 0.0415(11) 0.0770(15) -0.0084(10) -0.0243(12) 0.0026(10)
C10 0.1011(17) 0.0469(12) 0.0758(15) -0.0042(11) -0.0351(13) 0.0136(11)
C11 0.0836(14) 0.0529(13) 0.0678(13) -0.0107(10) -0.0354(11) 0.0124(10)
C12 0.0529(10) 0.0426(11) 0.0514(11) -0.0092(8) -0.0130(8) 0.0000(8)
C13 0.0440(9) 0.0387(10) 0.0483(11) -0.0070(8) -0.0141(8) -0.0005(7)
C14 0.0535(11) 0.0504(11) 0.0539(12) -0.0098(9) -0.0121(9) -0.0076(8)
C15 0.0677(12) 0.0614(13) 0.0564(12) -0.0182(10) -0.0208(10) 0.0028(10)
C16 0.0640(12) 0.0507(12) 0.0823(16) -0.0223(11) -0.0329(11) 0.0016(10)
C17 0.0584(12) 0.0425(11) 0.0858(16) -0.0080(11) -0.0251(11) -0.0100(9)
C18 0.0527(11) 0.0473(11) 0.0558(11) -0.0022(9) -0.0146(9) -0.0068(8)
C19 0.0476(10) 0.0401(10) 0.0479(11) -0.0062(8) -0.0133(8) -0.0057(8)
C20 0.0683(12) 0.0476(11) 0.0542(12) -0.0042(9) -0.0040(10) -0.0022(9)
C21 0.0775(14) 0.0503(12) 0.0688(14) -0.0157(11) -0.0086(11) 0.0032(10)
C22 0.0691(13) 0.0397(11) 0.0811(15) -0.0095(11) -0.0296(11) -0.0025(9)
C23 0.0827(14) 0.0498(12) 0.0575(13) 0.0024(10) -0.0224(11) -0.0068(10)
C24 0.0679(12) 0.0498(12) 0.0498(12) -0.0059(9) -0.0111(9) -0.0029(9)
C25 0.0611(12) 0.0412(10) 0.0506(11) -0.0047(8) -0.0210(9) -0.0077(8)
C26 0.0638(13) 0.0662(14) 0.0973(17) -0.0245(12) -0.0337(12) -0.0024(10)
C27 0.0833(17) 0.0834(17) 0.127(2) -0.0258(16) -0.0554(16) -0.0126(13)
C28 0.127(2) 0.0690(16) 0.0823(17) -0.0047(13) -0.0553(17) -0.0374(15)
C29 0.114(2) 0.0642(14) 0.0560(13) -0.0152(11) -0.0160(13) -0.0232(13)
C30 0.0733(13) 0.0556(12) 0.0614(13) -0.0147(10) -0.0112(10) -0.0139(10)
C31 0.0442(9) 0.0492(11) 0.0467(11) 0.0011(9) -0.0122(8) -0.0056(8)
C32 0.0450(9) 0.0422(10) 0.0514(11) -0.0034(9) -0.0119(8) -0.0067(8)
C33 0.0433(9) 0.0422(10) 0.0504(11) -0.0054(8) -0.0093(8) -0.0031(7)
C34 0.0511(10) 0.0469(11) 0.0473(11) -0.0028(9) -0.0085(8) -0.0050(8)
C35 0.0454(10) 0.0433(10) 0.0503(11) -0.0049(9) -0.0119(8) -0.0054(8)
C36 0.0427(9) 0.0462(10) 0.0507(11) -0.0040(9) -0.0133(8) -0.0047(8)
C37 0.0436(9) 0.0523(11) 0.0518(11) -0.0073(9) -0.0138(8) -0.0030(8)
C38 0.0549(11) 0.0621(13) 0.0572(12) -0.0112(10) -0.0138(9) -0.0078(9)
C39 0.0680(13) 0.0739(15) 0.0621(14) -0.0201(12) -0.0188(11) -0.0049(11)
C40 0.0690(13) 0.0818(16) 0.0519(13) -0.0163(12) -0.0138(10) 0.0006(11)
C41 0.0659(13) 0.0753(15) 0.0470(12) -0.0018(11) -0.0104(10) -0.0045(11)
C42 0.0523(11) 0.0573(12) 0.0530(12) -0.0071(10) -0.0151(9) -0.0032(9)
C43 0.0584(11) 0.0476(11) 0.0487(11) -0.0044(9) -0.0066(9) -0.0111(9)
C44 0.0704(13) 0.0728(15) 0.0629(13) -0.0084(11) -0.0123(11) -0.0246(11)
C45 0.1076(19) 0.097(2) 0.0747(17) -0.0164(15) -0.0114(14) -0.0569(16)
C46 0.167(3) 0.0680(17) 0.0717(18) -0.0094(14) -0.0072(18) -0.0554(18)
C47 0.154(2) 0.0494(14) 0.0752(17) 0.0007(12) -0.0302(16) -0.0169(15)
C48 0.0925(16) 0.0508(13) 0.0715(14) -0.0013(11) -0.0247(12) -0.0104(11)
C49 0.0427(9) 0.0440(10) 0.0511(11) -0.0056(9) -0.0039(8) -0.0065(8)
C50 0.0474(10) 0.0523(11) 0.0561(12) -0.0102(9) -0.0116(9) -0.0022(8)
C51 0.0513(11) 0.0721(14) 0.0538(12) -0.0123(10) -0.0084(9) -0.0100(10)
C52 0.0643(13) 0.0670(14) 0.0587(13) -0.0190(11) 0.0058(10) -0.0200(11)
C53 0.0822(15) 0.0477(12) 0.0718(15) -0.0146(11) 0.0029(12) -0.0042(10)
C54 0.0718(13) 0.0460(11) 0.0576(12) -0.0024(9) -0.0065(10) 0.0000(9)
C55 0.0546(11) 0.0452(10) 0.0444(10) -0.0052(8) -0.0135(8) -0.0067(8)
C56 0.0586(13) 0.0541(13) 0.0995(17) -0.0124(12) -0.0154(11) -0.0073(10)
C57 0.0687(14) 0.0629(15) 0.132(2) -0.0074(14) -0.0176(14) -0.0243(12)
C58 0.0940(18) 0.0497(13) 0.0937(17) -0.0006(12) -0.0301(14) -0.0217(12)
C59 0.0899(17) 0.0462(12) 0.0818(16) -0.0052(11) -0.0190(13) -0.0004(11)
C60 0.0635(12) 0.0514(13) 0.0814(15) -0.0028(11) -0.0064(11) -0.0047(10)

loop_
_atom_type_symbol
_atom_type_description
_atom_type_scat_dispersion_real
_atom_type_scat_dispersion_imag
_atom_type_scat_source
C C 0.0033 0.0016 'International Tables Vol C Tables 4.2.6.8 and 6.1.1.4'
H H 0.0000 0.0000 'International Tables Vol C Tables 4.2.6.8 and 6.1.1.4'
N N 0.0061 0.0033 'International Tables Vol C Tables 4.2.6.8 and 6.1.1.4'

loop_
_geom_angle_atom_site_label_1
_geom_angle_atom_site_label_2
_geom_angle_atom_site_label_3
_geom_angle
N1 C1 C2 127.15(15)
N1 C1 C6 108.38(14)
C2 C1 C6 124.41(15)
C12 N1 C1 109.67(15)
C12 N1 H1 124.0(12)
C1 N1 H1 125.9(12)
C1 C2 C3 116.26(14)
C1 C2 C13 120.66(14)
C3 C2 C13 123.07(14)
C42 N2 C31 109.09(16)
C42 N2 H2 128.5(13)
C31 N2 H2 122.3(13)
C2 C3 C4 119.72(15)
C2 C3 C19 121.87(14)
C4 C3 C19 118.30(15)
C5 C4 C3 123.61(16)
C5 C4 H4 118.2
C3 C4 H4 118.2
C4 C5 C6 117.34(15)
C4 C5 C25 119.11(15)
C6 C5 C25 123.54(15)
C1 C6 C5 118.62(15)
C1 C6 C7 107.08(14)
C5 C6 C7 134.19(15)
C8 C7 C12 118.13(16)
C8 C7 C6 135.36(16)
C12 C7 C6 106.42(14)
C9 C8 C7 119.43(18)
C9 C8 H8 120.3
C7 C8 H8 120.3
C8 C9 C10 120.87(18)
C8 C9 H9 119.6
C10 C9 H9 119.6
C11 C10 C9 121.83(19)
C11 C10 H10 119.1
C9 C10 H10 119.1
C10 C11 C12 117.32(18)
C10 C11 H11 121.3
C12 C11 H11 121.3
N1 C12 C11 129.16(17)
N1 C12 C7 108.38(15)
C11 C12 C7 122.40(16)
C14 C13 C18 118.06(15)
C14 C13 C2 120.15(15)
C18 C13 C2 121.79(15)
C15 C14 C13 120.81(17)
C15 C14 H14 119.6
C13 C14 H14 119.6
C16 C15 C14 120.25(18)
C16 C15 H15 119.9
C14 C15 H15 119.9
C17 C16 C15 119.82(18)
C17 C16 H16 120.1
C15 C16 H16 120.1
C16 C17 C18 120.50(18)
C16 C17 H17 119.7
C18 C17 H17 119.7
C17 C18 C13 120.55(17)
C17 C18 H18 119.7
C13 C18 H18 119.7
C24 C19 C20 117.82(16)
C24 C19 C3 121.25(15)
C20 C19 C3 120.91(15)
C21 C20 C19 121.14(18)
C21 C20 H20 119.4
C19 C20 H20 119.4
C22 C21 C20 120.15(19)
C22 C21 H21 119.9
C20 C21 H21 119.9
C21 C22 C23 119.42(18)
C21 C22 H22 120.3
C23 C22 H22 120.3
C22 C23 C24 120.26(18)
C22 C23 H23 119.9
C24 C23 H23 119.9
C23 C24 C19 121.19(18)
C23 C24 H24 119.4
C19 C24 H24 119.4
C30 C25 C26 118.08(17)
C30 C25 C5 122.52(16)
C26 C25 C5 119.33(17)
C27 C26 C25 121.3(2)
C27 C26 H26 119.3
C25 C26 H26 119.3
C28 C27 C26 119.9(2)
C28 C27 H27 120.1
C26 C27 H27 120.1
C27 C28 C29 119.7(2)
C27 C28 H28 120.1
C29 C28 H28 120.1
C28 C29 C30 120.2(2)
C28 C29 H29 119.9
C30 C29 H29 119.9
C29 C30 C25 120.8(2)
C29 C30 H30 119.6
C25 C30 H30 119.6
N2 C31 C32 127.82(16)
N2 C31 C36 108.20(16)
C32 C31 C36 123.98(16)
C31 C32 C33 116.25(15)
C31 C32 C43 119.51(15)
C33 C32 C43 124.22(16)
C32 C33 C34 119.52(16)
C32 C33 C49 123.29(15)
C34 C33 C49 117.18(15)
C35 C34 C33 123.56(16)
C35 C34 H34 118.2
C33 C34 H34 118.2
C34 C35 C36 117.44(15)
C34 C35 C55 121.46(15)
C36 C35 C55 121.10(15)
C35 C36 C31 119.24(16)
C35 C36 C37 133.60(16)
C31 C36 C37 107.16(15)
C38 C37 C42 118.86(17)
C38 C37 C36 134.53(17)
C42 C37 C36 106.60(15)
C39 C38 C37 118.83(19)
C39 C38 H38 120.6
C37 C38 H38 120.6
C38 C39 C40 121.50(19)
C38 C39 H39 119.3
C40 C39 H39 119.3
C41 C40 C39 120.85(19)
C41 C40 H40 119.6
C39 C40 H40 119.6
C40 C41 C42 118.04(19)
C40 C41 H41 121.0
C42 C41 H41 121.0
N2 C42 C41 129.10(18)
N2 C42 C37 108.94(16)
C41 C42 C37 121.92(18)
C48 C43 C44 117.94(18)
C48 C43 C32 121.11(17)
C44 C43 C32 120.92(17)
C43 C44 C45 120.6(2)
C43 C44 H44 119.7
C45 C44 H44 119.7
C46 C45 C44 120.4(2)
C46 C45 H45 119.8
C44 C45 H45 119.8
C45 C46 C47 120.0(2)
C45 C46 H46 120.0
C47 C46 H46 120.0
C46 C47 C48 119.7(2)
C46 C47 H47 120.1
C48 C47 H47 120.1
C43 C48 C47 121.4(2)
C43 C48 H48 119.3
C47 C48 H48 119.3
C50 C49 C54 117.33(17)
C50 C49 C33 120.23(15)
C54 C49 C33 122.37(16)
C51 C50 C49 121.50(17)
C51 C50 H50 119.3
C49 C50 H50 119.3
C52 C51 C50 120.11(19)
C52 C51 H51 119.9
C50 C51 H51 119.9
C51 C52 C53 119.51(19)
C51 C52 H52 120.2
C53 C52 H52 120.2
C52 C53 C54 120.76(19)
C52 C53 H53 119.6
C54 C53 H53 119.6
C53 C54 C49 120.78(19)
C53 C54 H54 119.6
C49 C54 H54 119.6
C56 C55 C60 117.55(17)
C56 C55 C35 121.07(16)
C60 C55 C35 121.37(16)
C55 C56 C57 121.0(2)
C55 C56 H56 119.5
C57 C56 H56 119.5
C58 C57 C56 120.3(2)
C58 C57 H57 119.9
C56 C57 H57 119.9
C59 C58 C57 119.7(2)
C59 C58 H58 120.1
C57 C58 H58 120.1
C58 C59 C60 120.0(2)
C58 C59 H59 120.0
C60 C59 H59 120.0
C59 C60 C55 121.43(19)
C59 C60 H60 119.3
C55 C60 H60 119.3

loop_
_geom_bond_atom_site_label_1
_geom_bond_atom_site_label_2
_geom_bond_distance
C1 N1 1.380(2)
C1 C2 1.396(2)
C1 C6 1.401(2)
N1 C12 1.378(2)
N1 H1 0.851(17)
C2 C3 1.397(2)
C2 C13 1.484(2)
N2 C42 1.387(2)
N2 C31 1.390(2)
N2 H2 0.90(2)
C3 C4 1.403(2)
C3 C19 1.488(2)
C4 C5 1.386(2)
C4 H4 0.9300
C5 C6 1.403(2)
C5 C25 1.486(2)
C6 C7 1.444(2)
C7 C8 1.392(2)
C7 C12 1.411(2)
C8 C9 1.374(2)
C8 H8 0.9300
C9 C10 1.381(3)
C9 H9 0.9300
C10 C11 1.370(3)
C10 H10 0.9300
C11 C12 1.382(2)
C11 H11 0.9300
C13 C14 1.388(2)
C13 C18 1.389(2)
C14 C15 1.379(2)
C14 H14 0.9300
C15 C16 1.369(3)
C15 H15 0.9300
C16 C17 1.367(3)
C16 H16 0.9300
C17 C18 1.379(2)
C17 H17 0.9300
C18 H18 0.9300
C19 C24 1.378(2)
C19 C20 1.382(2)
C20 C21 1.380(2)
C20 H20 0.9300
C21 C22 1.371(3)
C21 H21 0.9300
C22 C23 1.371(3)
C22 H22 0.9300
C23 C24 1.378(2)
C23 H23 0.9300
C24 H24 0.9300
C25 C30 1.379(2)
C25 C26 1.379(2)
C26 C27 1.377(3)
C26 H26 0.9300
C27 C28 1.366(3)
C27 H27 0.9300
C28 C29 1.374(3)
C28 H28 0.9300
C29 C30 1.379(3)
C29 H29 0.9300
C30 H30 0.9300
C31 C32 1.396(2)
C31 C36 1.403(2)
C32 C33 1.402(2)
C32 C43 1.489(2)
C33 C34 1.409(2)
C33 C49 1.484(2)
C34 C35 1.380(2)
C34 H34 0.9300
C35 C36 1.392(2)
C35 C55 1.488(2)
C36 C37 1.449(2)
C37 C38 1.388(2)
C37 C42 1.397(2)
C38 C39 1.374(2)
C38 H38 0.9300
C39 C40 1.384(3)
C39 H39 0.9300
C40 C41 1.364(3)
C40 H40 0.9300
C41 C42 1.387(2)
C41 H41 0.9300
C43 C48 1.378(3)
C43 C44 1.382(2)
C44 C45 1.383(3)
C44 H44 0.9300
C45 C46 1.365(4)
C45 H45 0.9300
C46 C47 1.366(3)
C46 H46 0.9300
C47 C48 1.383(3)
C47 H47 0.9300
C48 H48 0.9300
C49 C50 1.384(2)
C49 C54 1.396(2)
C50 C51 1.382(2)
C50 H50 0.9300
C51 C52 1.368(3)
C51 H51 0.9300
C52 C53 1.370(3)
C52 H52 0.9300
C53 C54 1.377(3)
C53 H53 0.9300
C54 H54 0.9300
C55 C56 1.373(2)
C55 C60 1.380(2)
C56 C57 1.379(3)
C56 H56 0.9300
C57 C58 1.364(3)
C57 H57 0.9300
C58 C59 1.360(3)
C58 H58 0.9300
C59 C60 1.374(3)
C59 H59 0.9300
C60 H60 0.9300
